data_1547988
loop_
_publ_author_name
'Lili Zong'
'Chao Wang'
'Adhitya Mangala Putra Moeljadi'
'Xinyi Ye'
'Rakesh Ganguly'
'Yongxin Li'
'Hajime Hirao'
'Choon-Hong Tan'

_publ_section_title
;
 Bisguanidinium dinuclear oxodiperoxomolybdosulfate ion pair-catalyzed
 enantioselective sulfoxidation
;
_journal_name_full 'Nature Communications'
_journal_page_first 13455
_journal_paper_doi 10.1038/ncomms13455
_journal_volume 7
_journal_year 2016
_chemical_formula_sum 'C12 H15 Br O3 S'
_chemical_formula_weight 319.21
_space_group_crystal_system monoclinic
_space_group_IT_number 4
_space_group_name_Hall 'P 2yb'
_space_group_name_H-M_alt 'P 1 21 1'
_symmetry_space_group_name_Hall 'P 2yb'
_symmetry_space_group_name_H-M 'P 1 21 1'
_atom_sites_solution_hydrogens geom
_cell_angle_alpha 90
_cell_angle_beta 101.2326(19)
_cell_angle_gamma 90
_cell_formula_units_Z 8
_cell_length_a 26.8296(16)
_cell_length_b 9.6925(5)
_cell_length_c 10.5106(6)
_cell_measurement_reflns_used 9987
_cell_measurement_temperature 103.(2)
_cell_measurement_theta_max 33.6126
_cell_measurement_theta_min 2.6100
_cell_volume 2680.9(3)
_computing_cell_refinement 'SAINT V8.35A (Bruker AXS Inc., 2015)'
_computing_data_collection 'APEX3 (Bruker AXS Inc., 2015)'
_computing_data_reduction 'SAINT V8.35A (Bruker AXS Inc., 2015)'
_computing_molecular_graphics 'XP (Bruker AXS Inc., 2015)'
_computing_publication_material 'APEX3 (Bruker AXS Inc., 2015)'
_computing_structure_refinement 'SHELXL-2014/7 (Sheldrick, 2014)'
_computing_structure_solution 'XT, VERSION 2014/4'
_diffrn_ambient_temperature 103.(2)
_diffrn_detector_area_resol_mean 8.3333
_diffrn_measured_fraction_theta_full 0.991
_diffrn_measured_fraction_theta_max 0.991
_diffrn_measurement_device_type 'CCD area detector'
_diffrn_measurement_method 'phi and omega scans'
_diffrn_radiation_monochromator graphite
_diffrn_radiation_type MoK\a
_diffrn_radiation_wavelength 0.71073
_diffrn_reflns_av_R_equivalents 0.1272
_diffrn_reflns_av_unetI/netI 0.1848
_diffrn_reflns_limit_h_max 42
_diffrn_reflns_limit_h_min -42
_diffrn_reflns_limit_k_max 15
_diffrn_reflns_limit_k_min -15
_diffrn_reflns_limit_l_max 16
_diffrn_reflns_limit_l_min -16
_diffrn_reflns_number 80484
_diffrn_reflns_theta_full 35.01
_diffrn_reflns_theta_max 35.01
_diffrn_reflns_theta_min 1.98
_diffrn_source 'fine-focus sealed tube'
_diffrn_source_type 'Bruker KappaCCD'
_exptl_absorpt_coefficient_mu 3.216
_exptl_absorpt_correction_T_max 0.70
_exptl_absorpt_correction_T_min 0.37
_exptl_absorpt_correction_type multi-scan
_exptl_absorpt_process_details
;
SADABS-2014/5 - Bruker AXS area detector scaling and absorption correction
;
_exptl_crystal_colour colourless
_exptl_crystal_density_diffrn 1.582
_exptl_crystal_density_method 'not measured'
_exptl_crystal_description plate
_exptl_crystal_F_000 1296
_exptl_crystal_size_max 0.420
_exptl_crystal_size_mid 0.400
_exptl_crystal_size_min 0.120
_refine_diff_density_max 0.863
_refine_diff_density_min -1.131
_refine_ls_abs_structure_details
;

Flack x determined using 3396 quotients [(I+)-(I-)]/[(I+)+(I-)]
(Parsons, Flack and Wagner, Acta Cryst. B69 (2013) 249-259).
;
_refine_ls_abs_structure_Flack 0.008(8)
_refine_ls_extinction_method none
_refine_ls_goodness_of_fit_ref 0.949
_refine_ls_hydrogen_treatment constr
_refine_ls_matrix_type full
_refine_ls_number_parameters 626
_refine_ls_number_reflns 22922
_refine_ls_number_restraints 493
_refine_ls_restrained_S_all 0.940
_refine_ls_R_factor_all 0.1706
_refine_ls_R_factor_gt 0.0620
_refine_ls_shift/su_max 0.000
_refine_ls_shift/su_mean 0.000
_refine_ls_structure_factor_coef Fsqd
_refine_ls_weighting_details 'w=1/[\s^2^(Fo^2^)] where P=(Fo^2^+2Fc^2^)/3'
_refine_ls_weighting_scheme calc
_refine_ls_wR_factor_gt 0.0935
_refine_ls_wR_factor_ref 0.1213
_reflns_number_gt 10957
_reflns_number_total 22922
_reflns_threshold_expression 'I > 2\s(I)'
_cod_data_source_file ncomms13455-s8.cif
_cod_data_source_block tch65s
_cod_depositor_comments
;
The following automatic conversions were performed:

'_exptl_absorpt_correction_type' value 'Multi-Scan' changed to
'multi-scan' according to the built-in table from CIF Core dictionary
named 'cif_core.dic' version 2.4.1 from 2010-06-29.

Automatic conversion script
Id: cif_fix_values 5376 2017-05-30 11:51:03Z andrius 
;
_cod_database_code 1547988

loop_
_space_group_symop_operation_xyz
'x, y, z'
'-x, y+1/2, -z'

loop_
_atom_site_type_symbol
_atom_site_label
_atom_site_fract_x
_atom_site_fract_y
_atom_site_fract_z
_atom_site_U_iso_or_equiv
_atom_site_adp_type
_atom_site_calc_flag
_atom_site_refinement_flags_adp
_atom_site_refinement_flags_occupancy
_atom_site_refinement_flags_posn
_atom_site_occupancy
_atom_site_disorder_assembly
_atom_site_disorder_group
Br Br1 0.32950(6) 0.52375(8) -0.05324(16) 0.0177(4) Uani d U . . 1 . .
Br Br2 0.33007(6) 0.50105(8) 0.44760(16) 0.0168(4) Uani d U . . 1 . .
Br Br3 -0.17082(6) 0.49120(10) 0.38183(16) 0.0173(4) Uani d U . . 1 . .
Br Br4 -0.17060(7) 0.50326(10) 0.88160(16) 0.0164(4) Uani d U . . 1 . .
C C1 0.4311(4) 0.3554(10) 0.2550(10) 0.012(2) Uani d U . . 1 . .
H H1 0.4424 0.2655 0.2827 0.014 Uiso calc U . R 1 . .
C C2 0.3947(5) 0.3731(11) 0.1426(12) 0.014(2) Uani d U . . 1 . .
H H2 0.3801 0.2953 0.094 0.016 Uiso calc U . R 1 . .
C C3 0.3799(6) 0.5057(11) 0.1020(14) 0.015(3) Uani d U . . 1 . .
C C4 0.3984(5) 0.6192(12) 0.1708(12) 0.015(2) Uani d U . . 1 . .
H H4 0.3867 0.7086 0.1423 0.018 Uiso calc U . R 1 . .
C C5 0.4346(4) 0.6029(10) 0.2834(11) 0.012(2) Uani d U . . 1 . .
H H5 0.4486 0.6812 0.3319 0.014 Uiso calc U . R 1 . .
C C6 0.4504(4) 0.4686(10) 0.3256(10) 0.013(2) Uani d U . . 1 . .
C C7 0.5481(6) 0.5104(11) 0.4369(14) 0.016(3) Uani d U . . 1 . .
H H7A 0.5562 0.4601 0.3616 0.02 Uiso calc U . R 1 . .
H H7B 0.5426 0.6087 0.4128 0.02 Uiso calc U . R 1 . .
C C8 0.5908(5) 0.4972(11) 0.5500(14) 0.014(2) Uani d U . . 1 . .
C C9 0.6836(6) 0.5308(11) 0.6167(13) 0.014(2) Uani d U . . 1 . .
C C10 0.6792(5) 0.6229(11) 0.7300(12) 0.021(3) Uani d U . . 1 . .
H H10A 0.6635 0.7106 0.6976 0.031 Uiso calc U . R 1 . .
H H10B 0.7131 0.6403 0.7818 0.031 Uiso calc U . R 1 . .
H H10C 0.6582 0.5774 0.784 0.031 Uiso calc U . R 1 . .
C C11 0.6954(5) 0.3807(11) 0.6570(14) 0.022(3) Uani d U . . 1 . .
H H11A 0.7288 0.3757 0.7147 0.034 Uiso calc U . R 1 . .
H H11B 0.6957 0.3244 0.5797 0.034 Uiso calc U . R 1 . .
H H11C 0.6694 0.3458 0.7026 0.034 Uiso calc U . R 1 . .
C C12 0.7225(5) 0.5912(13) 0.5413(13) 0.023(3) Uani d U . . 1 . .
H H12A 0.7119 0.6844 0.5113 0.034 Uiso calc U . R 1 . .
H H12B 0.7242 0.5324 0.4664 0.034 Uiso calc U . R 1 . .
H H12C 0.756 0.5952 0.5983 0.034 Uiso calc U . R 1 . .
C C13 0.4318(4) 0.3521(10) 0.7662(11) 0.013(2) Uani d U . . 1 . .
H H13 0.443 0.2647 0.8017 0.015 Uiso calc U . R 1 . .
C C14 0.3959(5) 0.3612(11) 0.6532(12) 0.014(2) Uani d U . . 1 . .
H H14 0.3815 0.2796 0.6113 0.017 Uiso calc U . R 1 . .
C C15 0.3807(5) 0.4908(12) 0.6002(14) 0.013(2) Uani d U . . 1 . .
C C16 0.4017(5) 0.6104(11) 0.6611(12) 0.015(2) Uani d U . . 1 . .
H H16 0.3921 0.698 0.6236 0.018 Uiso calc U . R 1 . .
C C17 0.4363(4) 0.6015(11) 0.7758(12) 0.016(2) Uani d U . . 1 . .
H H17 0.4498 0.6831 0.8196 0.019 Uiso calc U . R 1 . .
C C18 0.4515(4) 0.4733(10) 0.8273(10) 0.0110(19) Uani d U . . 1 . .
C C19 0.5500(5) 0.5168(10) 0.9327(13) 0.012(2) Uani d U . . 1 . .
H H19A 0.5581 0.4557 0.8641 0.014 Uiso calc U . R 1 . .
H H19B 0.5454 0.612 0.8983 0.014 Uiso calc U . R 1 . .
C C20 0.5922(5) 0.5119(11) 1.0529(14) 0.010(2) Uani d U . . 1 . .
C C21 0.6845(5) 0.4787(13) 1.1149(14) 0.017(2) Uani d U . . 1 . .
C C22 0.6801(4) 0.3835(10) 1.2278(12) 0.015(2) Uani d U . . 1 . .
H H22A 0.7138 0.37 1.2823 0.023 Uiso calc U . R 1 . .
H H22B 0.6663 0.2942 1.1941 0.023 Uiso calc U . R 1 . .
H H22C 0.6574 0.4252 1.2797 0.023 Uiso calc U . R 1 . .
C C23 0.6974(5) 0.6262(11) 1.1585(13) 0.023(3) Uani d U . . 1 . .
H H23A 0.7006 0.6828 1.0832 0.034 Uiso calc U . R 1 . .
H H23B 0.7296 0.6274 1.2214 0.034 Uiso calc U . R 1 . .
H H23C 0.6703 0.6636 1.199 0.034 Uiso calc U . R 1 . .
C C24 0.7239(5) 0.4229(13) 1.0434(13) 0.023(3) Uani d U . . 1 . .
H H24A 0.725 0.4811 0.9678 0.034 Uiso calc U . R 1 . .
H H24B 0.7149 0.3284 1.0148 0.034 Uiso calc U . R 1 . .
H H24C 0.7572 0.4231 1.1014 0.034 Uiso calc U . R 1 . .
C C25 -0.0662(4) 0.4032(10) 0.1487(11) 0.015(2) Uani d U . . 1 . .
H H25 -0.0535 0.3239 0.1125 0.018 Uiso calc U . R 1 . .
C C26 -0.1023(5) 0.3885(11) 0.2286(12) 0.014(2) Uani d U . . 1 . .
H H26 -0.1134 0.2998 0.2495 0.017 Uiso calc U . R 1 . .
C C27 -0.1211(6) 0.5068(11) 0.2758(14) 0.013(3) Uani d U . . 1 . .
C C28 -0.1049(5) 0.6380(11) 0.2533(12) 0.015(2) Uani d U . . 1 . .
H H28 -0.1179 0.7165 0.29 0.018 Uiso calc U . R 1 . .
C C29 -0.0683(4) 0.6518(11) 0.1735(11) 0.016(2) Uani d U . . 1 . .
H H29 -0.0567 0.7407 0.1545 0.02 Uiso calc U . R 1 . .
C C30 -0.0492(4) 0.5335(9) 0.1229(11) 0.0103(19) Uani d U . . 1 . .
C C31 0.0487(5) 0.4886(11) 0.1130(13) 0.014(2) Uani d U . . 1 . .
H H31A 0.057 0.5384 0.1967 0.017 Uiso calc U . R 1 . .
H H31B 0.0427 0.3903 0.1311 0.017 Uiso calc U . R 1 . .
C C32 0.0906(6) 0.5009(12) 0.0432(15) 0.018(3) Uani d U . . 1 . .
C C33 0.1846(5) 0.4713(12) 0.0705(13) 0.015(2) Uani d U . . 1 . .
C C34 0.2226(5) 0.4194(13) 0.1848(13) 0.022(3) Uani d U . . 1 . .
H H34A 0.2153 0.3225 0.201 0.034 Uiso calc U . R 1 . .
H H34B 0.2202 0.4745 0.2615 0.034 Uiso calc U . R 1 . .
H H34C 0.2569 0.4272 0.1665 0.034 Uiso calc U . R 1 . .
C C35 0.1957(5) 0.6191(12) 0.0421(14) 0.025(3) Uani d U . . 1 . .
H H35A 0.2279 0.6242 0.0116 0.037 Uiso calc U . R 1 . .
H H35B 0.1981 0.6741 0.1213 0.037 Uiso calc U . R 1 . .
H H35C 0.1682 0.6552 -0.025 0.037 Uiso calc U . R 1 . .
C C36 0.1822(4) 0.3754(10) -0.0456(12) 0.016(2) Uani d U . . 1 . .
H H36A 0.1597 0.4152 -0.1214 0.024 Uiso calc U . R 1 . .
H H36B 0.1691 0.2853 -0.0257 0.024 Uiso calc U . R 1 . .
H H36C 0.2164 0.3641 -0.0643 0.024 Uiso calc U . R 1 . .
C C37 -0.0634(4) 0.4085(10) 0.6589(11) 0.014(2) Uani d U . . 1 . .
H H37 -0.0488 0.3286 0.629 0.017 Uiso calc U . R 1 . .
C C38 -0.0987(5) 0.3975(11) 0.7392(12) 0.013(2) Uani d U . . 1 . .
H H38 -0.1077 0.3099 0.7683 0.016 Uiso calc U . R 1 . .
C C39 -0.1206(6) 0.5183(11) 0.7763(14) 0.012(3) Uani d U . . 1 . .
C C40 -0.1074(5) 0.6490(10) 0.7412(12) 0.014(2) Uani d U . . 1 . .
H H40 -0.1222 0.7294 0.7698 0.017 Uiso calc U . R 1 . .
C C41 -0.0713(4) 0.6573(11) 0.6616(11) 0.015(2) Uani d U . . 1 . .
H H41 -0.0615 0.7447 0.634 0.018 Uiso calc U . R 1 . .
C C42 -0.0502(4) 0.5398(10) 0.6236(11) 0.013(2) Uani d U . . 1 . .
C C43 0.0493(6) 0.5010(11) 0.6148(14) 0.016(3) Uani d U . . 1 . .
H H43A 0.0563 0.5607 0.6926 0.019 Uiso calc U . R 1 . .
H H43B 0.0452 0.405 0.6432 0.019 Uiso calc U . R 1 . .
C C44 0.0940(6) 0.5094(11) 0.5408(14) 0.012(2) Uani d U . . 1 . .
C C45 0.1846(5) 0.5368(13) 0.5703(13) 0.015(2) Uani d U . . 1 . .
C C46 0.2222(5) 0.5913(13) 0.6854(13) 0.023(3) Uani d U . . 1 . .
H H46A 0.2123 0.6849 0.706 0.035 Uiso calc U . R 1 . .
H H46B 0.2562 0.5934 0.6645 0.035 Uiso calc U . R 1 . .
H H46C 0.2224 0.5311 0.7604 0.035 Uiso calc U . R 1 . .
C C47 0.1811(5) 0.6342(10) 0.4556(12) 0.017(2) Uani d U . . 1 . .
H H47A 0.1617 0.5902 0.3775 0.025 Uiso calc U . R 1 . .
H H47B 0.2154 0.6558 0.4422 0.025 Uiso calc U . R 1 . .
H H47C 0.164 0.7195 0.4731 0.025 Uiso calc U . R 1 . .
C C48 0.1957(5) 0.3886(11) 0.5377(14) 0.024(3) Uani d U . . 1 . .
H H48A 0.1943 0.3293 0.6125 0.036 Uiso calc U . R 1 . .
H H48B 0.2296 0.3832 0.5164 0.036 Uiso calc U . R 1 . .
H H48C 0.1703 0.3576 0.4631 0.036 Uiso calc U . R 1 . .
O O1 0.4987(3) 0.2861(7) 0.4873(7) 0.0211(18) Uani d U . . 1 . .
O O2 0.5866(3) 0.4559(9) 0.6559(8) 0.022(2) Uani d U . . 1 . .
O O3 0.6357(4) 0.5349(8) 0.5185(9) 0.0143(18) Uani d U . . 1 . .
O O4 0.4996(3) 0.3071(8) 1.0094(8) 0.0220(18) Uani d U . . 1 . .
O O5 0.5863(3) 0.5353(8) 1.1595(9) 0.0179(18) Uani d U . . 1 . .
O O6 0.6367(3) 0.4797(8) 1.0176(9) 0.0153(17) Uani d U . . 1 . .
O O7 0.0009(3) 0.7151(7) 0.0124(8) 0.0222(18) Uani d U . . 1 . .
O O8 0.0869(4) 0.5373(10) -0.0690(10) 0.026(2) Uani d U . . 1 . .
O O9 0.1355(3) 0.4646(8) 0.1197(9) 0.0182(18) Uani d U . . 1 . .
O O10 -0.0019(3) 0.7088(7) 0.4908(8) 0.0209(18) Uani d U . . 1 . .
O O11 0.0868(4) 0.4849(9) 0.4264(9) 0.021(2) Uani d U . . 1 . .
O O12 0.1364(3) 0.5397(8) 0.6201(8) 0.0145(17) Uani d U . . 1 . .
S S1 0.49158(10) 0.4397(3) 0.4795(3) 0.0129(6) Uani d U . . 1 . .
S S2 0.49252(10) 0.4580(3) 0.9845(3) 0.0141(6) Uani d U . . 1 . .
S S3 -0.00776(10) 0.5625(3) 0.0120(3) 0.0133(6) Uani d U . . 1 . .
S S4 -0.00808(10) 0.5572(3) 0.5078(3) 0.0137(5) Uani d U . . 1 . .

loop_
_atom_site_aniso_label
_atom_site_aniso_U_11
_atom_site_aniso_U_22
_atom_site_aniso_U_33
_atom_site_aniso_U_12
_atom_site_aniso_U_13
_atom_site_aniso_U_23
Br1 0.0124(9) 0.0230(9) 0.0163(9) 0.0005(4) -0.0009(7) 0.0027(5)
Br2 0.0119(8) 0.0209(8) 0.0162(9) -0.0001(4) -0.0004(7) -0.0012(5)
Br3 0.0135(9) 0.0215(9) 0.0186(10) 0.0008(5) 0.0072(6) 0.0020(5)
Br4 0.0122(9) 0.0195(9) 0.0188(10) -0.0001(4) 0.0064(6) -0.0004(4)
C1 0.008(5) 0.013(4) 0.016(5) -0.001(3) 0.006(3) 0.002(3)
C2 0.011(5) 0.014(4) 0.015(5) -0.005(3) 0.000(4) 0.000(3)
C3 0.015(6) 0.020(5) 0.010(5) 0.001(3) 0.002(4) 0.002(3)
C4 0.013(5) 0.014(4) 0.020(5) 0.002(4) 0.009(4) 0.000(3)
C5 0.011(5) 0.012(4) 0.014(5) -0.002(3) 0.004(4) -0.003(3)
C6 0.017(5) 0.013(4) 0.011(4) -0.001(3) 0.006(3) 0.001(3)
C7 0.018(5) 0.020(6) 0.012(6) -0.001(3) 0.004(4) 0.002(4)
C8 0.015(5) 0.009(4) 0.019(5) -0.002(3) 0.005(4) 0.001(4)
C9 0.012(5) 0.019(5) 0.008(5) 0.000(3) -0.001(4) -0.003(4)
C10 0.027(7) 0.019(5) 0.014(5) 0.005(4) 0.001(5) -0.002(4)
C11 0.015(6) 0.016(4) 0.033(7) 0.004(4) -0.003(5) -0.004(4)
C12 0.013(6) 0.035(6) 0.021(6) -0.002(4) 0.002(5) -0.005(5)
C13 0.010(5) 0.009(4) 0.019(5) -0.001(3) 0.002(4) 0.001(3)
C14 0.016(5) 0.010(4) 0.017(5) 0.001(3) 0.005(4) -0.003(3)
C15 0.006(5) 0.018(4) 0.016(5) 0.000(3) 0.005(4) -0.002(3)
C16 0.009(5) 0.011(4) 0.026(5) 0.003(3) 0.003(4) -0.003(4)
C17 0.014(5) 0.014(4) 0.019(5) -0.002(4) 0.002(4) -0.008(4)
C18 0.006(4) 0.013(4) 0.014(4) -0.001(3) 0.004(3) 0.000(3)
C19 0.008(4) 0.017(5) 0.011(5) 0.001(3) 0.002(4) 0.005(3)
C20 0.006(4) 0.009(5) 0.014(5) 0.004(3) 0.000(3) 0.004(3)
C21 0.009(5) 0.025(5) 0.015(5) 0.005(4) 0.001(4) -0.001(4)
C22 0.004(5) 0.020(5) 0.022(6) 0.003(4) 0.001(4) 0.000(4)
C23 0.015(6) 0.021(5) 0.031(7) -0.001(4) 0.002(5) 0.006(4)
C24 0.013(5) 0.034(6) 0.023(7) 0.004(4) 0.008(5) 0.007(5)
C25 0.015(5) 0.011(4) 0.019(6) 0.001(3) 0.005(4) -0.001(4)
C26 0.011(5) 0.010(4) 0.020(6) -0.002(3) 0.000(4) 0.004(4)
C27 0.009(6) 0.020(5) 0.011(7) 0.000(3) 0.002(5) 0.000(3)
C28 0.013(5) 0.013(4) 0.020(6) 0.005(3) 0.004(4) 0.000(4)
C29 0.014(5) 0.016(4) 0.019(6) -0.002(4) 0.003(4) 0.000(4)
C30 0.006(4) 0.012(4) 0.012(5) 0.002(3) -0.001(4) 0.002(3)
C31 0.007(4) 0.022(5) 0.012(6) 0.001(4) 0.001(4) 0.005(4)
C32 0.014(5) 0.021(6) 0.017(5) 0.001(4) 0.000(4) 0.000(4)
C33 0.010(5) 0.015(5) 0.020(5) -0.002(4) 0.004(4) -0.002(4)
C34 0.013(5) 0.030(6) 0.026(6) 0.006(4) 0.007(4) -0.003(5)
C35 0.020(7) 0.018(5) 0.039(8) -0.002(4) 0.013(6) -0.002(4)
C36 0.013(6) 0.012(4) 0.025(6) -0.003(4) 0.008(4) 0.003(4)
C37 0.012(5) 0.013(4) 0.019(6) -0.001(3) 0.008(4) -0.004(4)
C38 0.015(5) 0.009(4) 0.015(6) -0.003(3) 0.004(4) -0.002(4)
C39 0.006(6) 0.021(5) 0.010(6) 0.000(3) 0.002(5) -0.003(3)
C40 0.013(5) 0.008(4) 0.021(6) 0.001(3) 0.005(4) -0.001(4)
C41 0.017(5) 0.013(4) 0.016(5) 0.000(3) 0.002(4) 0.005(4)
C42 0.011(5) 0.015(4) 0.013(5) -0.001(3) 0.005(4) 0.000(4)
C43 0.009(5) 0.027(6) 0.012(6) 0.002(4) 0.004(4) 0.004(4)
C44 0.008(4) 0.015(5) 0.014(5) 0.002(3) 0.005(3) 0.005(3)
C45 0.011(5) 0.017(4) 0.018(5) 0.001(4) 0.005(4) -0.002(4)
C46 0.019(6) 0.035(6) 0.017(6) -0.005(5) 0.006(4) -0.002(4)
C47 0.021(6) 0.012(4) 0.018(5) 0.000(4) 0.007(5) 0.002(4)
C48 0.016(7) 0.019(5) 0.038(8) 0.006(4) 0.009(6) 0.001(4)
O1 0.020(4) 0.016(3) 0.024(5) -0.001(3) -0.003(3) 0.007(3)
O2 0.015(5) 0.035(5) 0.016(4) -0.005(3) 0.003(3) 0.005(3)
O3 0.010(4) 0.019(4) 0.013(4) -0.002(3) 0.002(3) -0.001(3)
O4 0.022(4) 0.018(3) 0.023(4) 0.001(3) -0.002(3) 0.007(3)
O5 0.013(4) 0.027(4) 0.014(4) 0.007(3) 0.001(3) 0.002(3)
O6 0.010(4) 0.025(4) 0.012(4) 0.003(3) 0.002(3) -0.001(3)
O7 0.023(5) 0.015(3) 0.034(5) 0.001(3) 0.018(4) 0.008(3)
O8 0.017(6) 0.043(5) 0.016(5) 0.000(4) 0.002(4) 0.008(4)
O9 0.012(4) 0.024(4) 0.019(4) 0.002(3) 0.002(3) -0.001(3)
O10 0.019(4) 0.018(3) 0.027(5) -0.001(3) 0.006(3) 0.010(3)
O11 0.019(5) 0.034(5) 0.010(4) -0.003(4) 0.005(3) -0.003(3)
O12 0.010(3) 0.022(4) 0.011(4) 0.004(3) 0.002(3) -0.002(3)
S1 0.0074(13) 0.0187(13) 0.0129(14) -0.0006(9) 0.0027(11) 0.0022(9)
S2 0.0108(14) 0.0158(13) 0.0162(15) -0.0002(9) 0.0036(11) 0.0018(10)
S3 0.0126(14) 0.0152(13) 0.0128(14) 0.0002(10) 0.0039(10) 0.0030(10)
S4 0.0118(14) 0.0163(13) 0.0136(14) 0.0003(11) 0.0038(10) 0.0020(11)

loop_
_atom_type_symbol
_atom_type_description
_atom_type_scat_dispersion_real
_atom_type_scat_dispersion_imag
_atom_type_scat_source
C C 0.0033 0.0016 'International Tables Vol C Tables 4.2.6.8 and 6.1.1.4'
H H 0.0000 0.0000 'International Tables Vol C Tables 4.2.6.8 and 6.1.1.4'
O O 0.0106 0.0060 'International Tables Vol C Tables 4.2.6.8 and 6.1.1.4'
S S 0.1246 0.1234 'International Tables Vol C Tables 4.2.6.8 and 6.1.1.4'
Br Br -0.2901 2.4595 'International Tables Vol C Tables 4.2.6.8 and 6.1.1.4'

loop_
_geom_angle_atom_site_label_1
_geom_angle_atom_site_label_2
_geom_angle_atom_site_label_3
_geom_angle_site_symmetry_1
_geom_angle_site_symmetry_3
_geom_angle
C6 C1 C2 . . 119.4(10)
C3 C2 C1 . . 119.1(11)
C4 C3 C2 . . 122.3(13)
C4 C3 Br1 . . 120.3(9)
C2 C3 Br1 . . 117.3(9)
C3 C4 C5 . . 119.1(11)
C4 C5 C6 . . 119.4(10)
C1 C6 C5 . . 120.6(10)
C1 C6 S1 . . 117.7(8)
C5 C6 S1 . . 121.4(8)
C8 C7 S1 . . 108.9(10)
O2 C8 O3 . . 124.0(13)
O2 C8 C7 . . 124.6(13)
O3 C8 C7 . . 111.3(12)
O3 C9 C10 . . 110.0(11)
O3 C9 C11 . . 108.9(9)
C10 C9 C11 . . 112.7(11)
O3 C9 C12 . . 102.3(10)
C10 C9 C12 . . 110.2(10)
C11 C9 C12 . . 112.2(11)
C14 C13 C18 . . 118.8(10)
C13 C14 C15 . . 120.0(11)
C16 C15 C14 . . 120.2(13)
C16 C15 Br2 . . 120.4(9)
C14 C15 Br2 . . 119.3(9)
C17 C16 C15 . . 119.8(11)
C16 C17 C18 . . 119.7(10)
C17 C18 C13 . . 121.3(10)
C17 C18 S2 . . 120.8(8)
C13 C18 S2 . . 117.5(8)
C20 C19 S2 . . 106.2(9)
O5 C20 O6 . . 126.2(13)
O5 C20 C19 . . 124.3(12)
O6 C20 C19 . . 109.4(12)
O6 C21 C24 . . 104.8(10)
O6 C21 C23 . . 108.6(10)
C24 C21 C23 . . 110.2(11)
O6 C21 C22 . . 110.8(11)
C24 C21 C22 . . 109.7(10)
C23 C21 C22 . . 112.4(11)
C30 C25 C26 . . 119.9(10)
C27 C26 C25 . . 118.1(10)
C28 C27 C26 . . 123.6(13)
C28 C27 Br3 . . 117.0(9)
C26 C27 Br3 . . 119.4(9)
C27 C28 C29 . . 117.8(11)
C30 C29 C28 . . 119.5(10)
C25 C30 C29 . . 120.9(10)
C25 C30 S3 . . 122.8(8)
C29 C30 S3 . . 116.0(8)
C32 C31 S3 . . 108.0(10)
O8 C32 O9 . . 123.1(14)
O8 C32 C31 . . 125.7(15)
O9 C32 C31 . . 111.2(12)
C34 C33 C35 . . 110.4(11)
C34 C33 O9 . . 102.3(10)
C35 C33 O9 . . 109.1(10)
C34 C33 C36 . . 110.6(10)
C35 C33 C36 . . 113.6(11)
O9 C33 C36 . . 110.2(10)
C38 C37 C42 . . 118.2(10)
C37 C38 C39 . . 118.5(10)
C40 C39 C38 . . 123.3(13)
C40 C39 Br4 . . 118.1(9)
C38 C39 Br4 . . 118.7(9)
C39 C40 C41 . . 117.0(10)
C42 C41 C40 . . 120.1(10)
C41 C42 C37 . . 122.9(10)
C41 C42 S4 . . 117.7(8)
C37 C42 S4 . . 119.1(8)
C44 C43 S4 . . 108.7(10)
O11 C44 O12 . . 129.3(13)
O11 C44 C43 . . 119.9(13)
O12 C44 C43 . . 110.7(12)
O12 C45 C46 . . 101.6(10)
O12 C45 C48 . . 108.6(10)
C46 C45 C48 . . 112.4(12)
O12 C45 C47 . . 110.2(10)
C46 C45 C47 . . 110.2(11)
C48 C45 C47 . . 113.1(11)
C8 O3 C9 . . 120.8(10)
C20 O6 C21 . . 120.3(11)
C32 O9 C33 . . 121.3(10)
C44 O12 C45 . . 118.7(10)
O1 S1 C6 . . 104.7(5)
O1 S1 C7 . . 106.7(5)
C6 S1 C7 . . 96.7(6)
O4 S2 C18 . . 106.0(5)
O4 S2 C19 . . 105.8(5)
C18 S2 C19 . . 95.8(6)
O7 S3 C30 . . 105.7(4)
O7 S3 C31 . . 106.1(5)
C30 S3 C31 . . 96.4(5)
O10 S4 C43 . . 105.7(5)
O10 S4 C42 . . 105.6(4)
C43 S4 C42 . . 96.9(6)

loop_
_geom_bond_atom_site_label_1
_geom_bond_atom_site_label_2
_geom_bond_site_symmetry_2
_geom_bond_distance
Br1 C3 . 1.913(15)
Br2 C15 . 1.892(14)
Br3 C27 . 1.904(15)
Br4 C39 . 1.904(14)
C1 C6 . 1.369(14)
C1 C2 . 1.389(15)
C2 C3 . 1.388(15)
C3 C4 . 1.356(17)
C4 C5 . 1.385(16)
C5 C6 . 1.413(14)
C6 S1 . 1.795(11)
C7 C8 . 1.49(2)
C7 S1 . 1.797(14)
C8 O2 . 1.209(16)
C8 O3 . 1.359(15)
C9 O3 . 1.484(16)
C9 C10 . 1.511(16)
C9 C11 . 1.532(16)
C9 C12 . 1.543(18)
C13 C14 . 1.378(16)
C13 C18 . 1.393(13)
C14 C15 . 1.402(16)
C15 C16 . 1.390(16)
C16 C17 . 1.375(16)
C17 C18 . 1.385(14)
C18 S2 . 1.803(11)
C19 C20 . 1.525(19)
C19 S2 . 1.822(13)
C20 O5 . 1.183(15)
C20 O6 . 1.354(15)
C21 O6 . 1.476(16)
C21 C24 . 1.511(17)
C21 C23 . 1.521(17)
C21 C22 . 1.526(17)
C25 C30 . 1.387(13)
C25 C26 . 1.407(15)
C26 C27 . 1.383(16)
C27 C28 . 1.379(15)
C28 C29 . 1.416(15)
C29 C30 . 1.402(14)
C30 S3 . 1.784(11)
C31 C32 . 1.463(19)
C31 S3 . 1.819(13)
C32 O8 . 1.216(17)
C32 O9 . 1.357(18)
C33 C34 . 1.502(18)
C33 C35 . 1.505(16)
C33 O9 . 1.508(15)
C33 C36 . 1.525(16)
C37 C38 . 1.389(15)
C37 C42 . 1.391(13)
C38 C39 . 1.399(16)
C39 C40 . 1.384(15)
C40 C41 . 1.400(15)
C41 C42 . 1.366(14)
C42 S4 . 1.823(11)
C43 C44 . 1.554(19)
C43 S4 . 1.804(14)
C44 O11 . 1.204(15)
C44 O12 . 1.305(17)
C45 O12 . 1.485(15)
C45 C46 . 1.512(18)
C45 C48 . 1.520(16)
C45 C47 . 1.520(17)
O1 S1 . 1.502(7)
O4 S2 . 1.491(8)
O7 S3 . 1.497(7)
O10 S4 . 1.494(7)
